data_1549967
loop_
_publ_author_name
'Shi, Lei'
'Li, Kun'
'Li, Ling-Ling'
'Chen, Shan-Yong'
'Li, Meng-Yang'
'Zhou, Qian'
'Wang, Nan'
'Yu, Xiao-Qi'

_publ_section_title
;
 Novel easily available purine-based AIEgens with colour tunability and
 applications in lipid droplet imaging.
;
_journal_issue 48
_journal_name_full 'Chemical science'
_journal_page_first 8969
_journal_page_last 8974
_journal_paper_doi 10.1039/c8sc03369b
_journal_volume 9
_journal_year 2018
_chemical_formula_moiety 'C22 H19 N5'
_chemical_formula_sum 'C22 H19 N5'
_chemical_formula_weight 353.42
_space_group_crystal_system monoclinic
_space_group_IT_number 14
_space_group_name_Hall '-P 2yn'
_space_group_name_H-M_alt 'P 1 21/n 1'
_symmetry_space_group_name_Hall '-P 2yn'
_symmetry_space_group_name_H-M 'P 1 21/n 1'
_atom_sites_solution_hydrogens geom
_audit_creation_date 2018-06-15
_audit_creation_method
;
Olex2 1.2
(compiled 2018.04.03 svn.r3497 for OlexSys, GUI svn.r5486)
;
_audit_update_record
;
2018-07-13 deposited with the CCDC.
2018-09-19 downloaded from the CCDC.
;
_cell_angle_alpha 90
_cell_angle_beta 91.265(4)
_cell_angle_gamma 90
_cell_formula_units_Z 4
_cell_length_a 6.8768(3)
_cell_length_b 15.8540(8)
_cell_length_c 16.6138(6)
_cell_measurement_reflns_used 3465
_cell_measurement_temperature 295.5(5)
_cell_measurement_theta_max 72.9920
_cell_measurement_theta_min 3.8380
_cell_volume 1810.87(14)
_computing_cell_refinement 'CrysAlisPro 1.171.38.46 (Rigaku OD, 2015)'
_computing_data_collection 'CrysAlisPro 1.171.38.46 (Rigaku OD, 2015)'
_computing_data_reduction 'CrysAlisPro 1.171.38.46 (Rigaku OD, 2015)'
_computing_molecular_graphics 'Olex2 (Dolomanov et al., 2009)'
_computing_publication_material 'Olex2 (Dolomanov et al., 2009)'
_computing_structure_refinement 'ShelXL (Sheldrick, 2015)'
_diffrn_ambient_environment air
_diffrn_ambient_temperature 295.5(5)
_diffrn_detector 'CCD plate'
_diffrn_detector_area_resol_mean 15.9595
_diffrn_detector_type EosS2
_diffrn_measured_fraction_theta_full 1.000
_diffrn_measured_fraction_theta_max 0.984
_diffrn_measurement_details
;
List of Runs (angles in degrees, time in seconds):

  # Type    Start    End  Width  t~exp~   \w     \q     \k     \f   Frames
#--------------------------------------------------------------------------
  1  \w    -53.00  31.00   1.00    1.00    --  -36.42  57.00 120.00   84
  2  \w   -104.00 -20.00   1.00    1.00    --  -36.42 -57.00 150.00   84
  3  \w     23.00  90.00   1.00    1.00    --   36.42-125.00   0.00   67
  4  \w    -31.00  53.00   1.00    1.00    --   36.42 -57.00   0.00   84
  5  \w     23.00  90.00   1.00    1.00    --   36.42-125.00-180.00   67
  6  \w     91.00 176.00   1.00    3.57    --  108.71  61.00  60.00   85
  7  \w     39.00 109.00   1.00    3.57    --  108.71 -94.00 150.00   70
  8  \w     82.00 176.00   1.00    3.57    --  108.71  77.00 -60.00   94
  9  \w     82.00 176.00   1.00    3.57    --  108.71  77.00 -30.00   94
 10  \w     41.00 135.00   1.00    3.57    --  108.71 -77.00-150.00   94
 11  \w     39.00 109.00   1.00    3.57    --  108.71 -94.00-120.00   70
 12  \w     82.00 176.00   1.00    3.57    --  108.71  77.00  30.00   94
 13  \w   -106.00 -18.00   1.00    1.00    --  -36.42 -38.00  60.00   88
 14  \w   -104.00 -20.00   1.00    1.00    --  -36.42 -57.00-120.00   84
 15  \w   -104.00 -10.00   1.00    1.00    --  -36.42 -77.00   0.00   94
;
_diffrn_measurement_device 'four-circle diffractometer'
_diffrn_measurement_device_type 'New Gemini, Dual, Cu at zero, EosS2'
_diffrn_measurement_method '\w scans'
_diffrn_orient_matrix_type 'CrysAlisPro convention (1999,Acta A55,543-557)'
_diffrn_orient_matrix_UB_11 -0.0457093000
_diffrn_orient_matrix_UB_12 0.0054441000
_diffrn_orient_matrix_UB_13 0.0901826000
_diffrn_orient_matrix_UB_21 0.0534638000
_diffrn_orient_matrix_UB_22 0.0943731000
_diffrn_orient_matrix_UB_23 -0.0000172000
_diffrn_orient_matrix_UB_31 -0.2128330000
_diffrn_orient_matrix_UB_32 0.0225550000
_diffrn_orient_matrix_UB_33 -0.0214851000
_diffrn_radiation_monochromator graphite
_diffrn_radiation_probe x-ray
_diffrn_radiation_type CuK\a
_diffrn_radiation_wavelength 1.54184
_diffrn_reflns_av_R_equivalents 0.0340
_diffrn_reflns_av_unetI/netI 0.0287
_diffrn_reflns_Laue_measured_fraction_full 1.000
_diffrn_reflns_Laue_measured_fraction_max 0.984
_diffrn_reflns_limit_h_max 7
_diffrn_reflns_limit_h_min -8
_diffrn_reflns_limit_k_max 16
_diffrn_reflns_limit_k_min -19
_diffrn_reflns_limit_l_max 13
_diffrn_reflns_limit_l_min -20
_diffrn_reflns_number 10173
_diffrn_reflns_point_group_measured_fraction_full 1.000
_diffrn_reflns_point_group_measured_fraction_max 0.984
_diffrn_reflns_theta_full 67.684
_diffrn_reflns_theta_max 72.887
_diffrn_reflns_theta_min 3.854
_diffrn_source 'fine-focus sealed X-ray tube'
_diffrn_source_type 'Enhance (Cu) X-ray Source'
_exptl_absorpt_coefficient_mu 0.631
_exptl_absorpt_correction_T_max 1.00000
_exptl_absorpt_correction_T_min 0.60196
_exptl_absorpt_correction_type multi-scan
_exptl_absorpt_process_details
;
CrysAlisPro 1.171.38.46 (Rigaku Oxford Diffraction, 2015)
Empirical absorption correction using spherical harmonics,
 implemented in SCALE3 ABSPACK scaling algorithm.
;
_exptl_crystal_colour 'clear light colourless'
_exptl_crystal_colour_lustre clear
_exptl_crystal_colour_modifier light
_exptl_crystal_colour_primary colourless
_exptl_crystal_density_diffrn 1.296
_exptl_crystal_description plate
_exptl_crystal_F_000 744
_exptl_crystal_size_max 0.7
_exptl_crystal_size_mid 0.4
_exptl_crystal_size_min 0.2
_refine_diff_density_max 0.189
_refine_diff_density_min -0.365
_refine_diff_density_rms 0.071
_refine_ls_extinction_method none
_refine_ls_goodness_of_fit_ref 1.040
_refine_ls_hydrogen_treatment constr
_refine_ls_matrix_type full
_refine_ls_number_parameters 245
_refine_ls_number_reflns 3557
_refine_ls_number_restraints 0
_refine_ls_restrained_S_all 1.040
_refine_ls_R_factor_all 0.0697
_refine_ls_R_factor_gt 0.0617
_refine_ls_shift/su_max 0.000
_refine_ls_shift/su_mean 0.000
_refine_ls_structure_factor_coef Fsqd
_refine_ls_weighting_details 'w=1/[\s^2^(Fo^2^)+(0.1132P)^2^+0.1719P] where P=(Fo^2^+2Fc^2^)/3'
_refine_ls_weighting_scheme calc
_refine_ls_wR_factor_gt 0.1606
_refine_ls_wR_factor_ref 0.1738
_reflns_Friedel_coverage 0.000
_reflns_number_gt 2955
_reflns_number_total 3557
_reflns_threshold_expression 'I > 2\s(I)'
_cod_data_source_file c8sc03369b2.cif
_cod_data_source_block yxq-sl-2
_cod_depositor_comments 'Adding full bibliography for 1549967--1549970.cif.'
_cod_original_cell_volume 1810.87(13)
_cod_database_code 1549967
_shelx_shelxl_version_number 2014/7
_shelx_space_group_comment
;
The symmetry employed for this shelxl refinement is uniquely defined
by the following loop, which should always be used as a source of
symmetry information in preference to the above space-group names.
They are only intended as comments.
;
_shelx_estimated_absorpt_t_max 0.884
_shelx_estimated_absorpt_t_min 0.667
_reflns_odcompleteness_completeness 99.94
_reflns_odcompleteness_iscentric 1
_reflns_odcompleteness_theta 66.97
_olex2_refinement_description
;
1. Fixed Uiso
 At 1.2 times of:
  All C(H) groups, All C(H,H) groups
 At 1.5 times of:
  All C(H,H,H) groups
2.a Secondary CH2 refined with riding coordinates:
 C00G(H00A,H00B), C00H(H00E,H00G)
2.b Aromatic/amide H refined with riding coordinates:
 C00C(H00C), C00D(H00D), C00F(H00F), C00I(H00I), C00J(H00J), C00K(H00K),
 C00L(H00L), C00M(H00M), C00N(H00N), C00O(H00O), C00P(H00P), C00Q(H00Q)
2.c Idealised Me refined as rotating group:
 C00R(H00H,H00R,H00S)
;
_olex2_submission_special_instructions 'No special instructions were received'
_oxdiff_exptl_absorpt_empirical_details
;
Empirical correction (ABSPACK) includes:
- Absorption correction using spherical harmonics
- Frame scaling
- Detector area scaling
;
_oxdiff_exptl_absorpt_empirical_full_max 1.411
_oxdiff_exptl_absorpt_empirical_full_min 0.639

loop_
_space_group_symop_operation_xyz
'x, y, z'
'-x+1/2, y+1/2, -z+1/2'
'-x, -y, -z'
'x-1/2, -y-1/2, z-1/2'

loop_
_atom_site_label
_atom_site_type_symbol
_atom_site_fract_x
_atom_site_fract_y
_atom_site_fract_z
_atom_site_U_iso_or_equiv
_atom_site_adp_type
_atom_site_occupancy
_atom_site_site_symmetry_order
_atom_site_calc_flag
_atom_site_refinement_flags_posn
N001 N 0.69432(18) 0.34464(9) 0.58405(8) 0.0415(3) Uani 1 1 d .
N002 N 0.54694(19) 0.28738(9) 0.46367(8) 0.0435(3) Uani 1 1 d .
N003 N 0.2463(2) 0.35691(9) 0.42647(8) 0.0469(4) Uani 1 1 d .
N004 N 0.5669(2) 0.45516(9) 0.65845(9) 0.0466(4) Uani 1 1 d .
N005 N 0.2314(2) 0.45210(10) 0.52621(9) 0.0513(4) Uani 1 1 d .
C006 C 0.5539(2) 0.40128(10) 0.59249(9) 0.0408(4) Uani 1 1 d .
C007 C 0.4090(2) 0.34493(10) 0.47427(10) 0.0418(4) Uani 1 1 d .
C008 C 0.6853(2) 0.29061(10) 0.52139(9) 0.0399(4) Uani 1 1 d .
C009 C 0.8446(2) 0.22775(10) 0.51577(9) 0.0416(4) Uani 1 1 d .
C00A C 0.3988(2) 0.40399(11) 0.53610(10) 0.0426(4) Uani 1 1 d .
C00B C 0.7169(3) 0.46099(11) 0.71714(10) 0.0465(4) Uani 1 1 d .
C00C C 1.0149(3) 0.23434(12) 0.56201(10) 0.0498(4) Uani 1 1 d .
H00C H 1.0289 0.2779 0.5991 0.060 Uiso 1 1 calc R
C00D C 0.8266(3) 0.16125(11) 0.46128(11) 0.0525(4) Uani 1 1 d .
H00D H 0.7131 0.1556 0.4302 0.063 Uiso 1 1 calc R
C00E C 0.6614(3) 0.52233(12) 0.77274(11) 0.0529(4) Uani 1 1 d .
C00F C 0.1475(2) 0.42129(12) 0.46097(11) 0.0519(4) Uani 1 1 d .
H00F H 0.0302 0.4417 0.4400 0.062 Uiso 1 1 calc R
C00G C -0.0055(3) 0.32203(13) 0.32164(11) 0.0533(4) Uani 1 1 d .
H00A H -0.0093 0.3790 0.3003 0.064 Uiso 1 1 calc R
H00B H -0.1017 0.3178 0.3633 0.064 Uiso 1 1 calc R
C00H C 0.1939(3) 0.30396(13) 0.35715(11) 0.0533(4) Uani 1 1 d .
H00E H 0.1994 0.2453 0.3735 0.064 Uiso 1 1 calc R
H00G H 0.2895 0.3121 0.3158 0.064 Uiso 1 1 calc R
C00I C 1.1637(3) 0.17645(14) 0.55321(12) 0.0586(5) Uani 1 1 d .
H00I H 1.2772 0.1815 0.5843 0.070 Uiso 1 1 calc R
C00J C 0.7848(3) 0.54224(14) 0.83782(11) 0.0631(5) Uani 1 1 d .
H00J H 0.7494 0.5830 0.8750 0.076 Uiso 1 1 calc R
C00K C 0.4235(3) 0.51272(14) 0.67889(13) 0.0618(5) Uani 1 1 d .
H00K H 0.3085 0.5218 0.6497 0.074 Uiso 1 1 calc R
C00L C 0.9581(3) 0.50099(16) 0.84600(12) 0.0682(6) Uani 1 1 d .
H00L H 1.0406 0.5134 0.8895 0.082 Uiso 1 1 calc R
C00M C 0.9750(3) 0.10372(13) 0.45293(13) 0.0637(5) Uani 1 1 d .
H00M H 0.9612 0.0595 0.4164 0.076 Uiso 1 1 calc R
C00N C 1.1446(3) 0.11157(14) 0.49875(13) 0.0639(5) Uani 1 1 d .
H00N H 1.2453 0.0731 0.4927 0.077 Uiso 1 1 calc R
C00O C 0.8939(3) 0.41985(14) 0.72512(13) 0.0623(5) Uani 1 1 d .
H00O H 0.9317 0.3795 0.6880 0.075 Uiso 1 1 calc R
C00P C 1.0128(3) 0.44099(15) 0.79052(14) 0.0715(6) Uani 1 1 d .
H00P H 1.1323 0.4141 0.7972 0.086 Uiso 1 1 calc R
C00Q C 0.4753(3) 0.55306(15) 0.74684(13) 0.0698(6) Uani 1 1 d .
H00Q H 0.4027 0.5940 0.7727 0.084 Uiso 1 1 calc R
C00R C -0.0531(4) 0.25949(18) 0.25490(14) 0.0787(7) Uani 1 1 d .
H00H H 0.0346 0.2677 0.2114 0.118 Uiso 1 1 calc GR
H00R H -0.1843 0.2682 0.2358 0.118 Uiso 1 1 calc GR
H00S H -0.0395 0.2031 0.2753 0.118 Uiso 1 1 calc GR

loop_
_atom_site_aniso_label
_atom_site_aniso_U_11
_atom_site_aniso_U_22
_atom_site_aniso_U_33
_atom_site_aniso_U_23
_atom_site_aniso_U_13
_atom_site_aniso_U_12
N001 0.0389(6) 0.0452(7) 0.0401(7) 0.0009(5) -0.0014(5) 0.0010(5)
N002 0.0410(7) 0.0476(7) 0.0418(7) -0.0012(6) -0.0035(5) 0.0028(5)
N003 0.0428(7) 0.0523(8) 0.0451(7) -0.0006(6) -0.0081(6) 0.0043(6)
N004 0.0441(7) 0.0505(8) 0.0451(7) -0.0064(6) -0.0016(6) 0.0018(6)
N005 0.0438(7) 0.0546(9) 0.0552(8) -0.0061(7) -0.0064(6) 0.0092(6)
C006 0.0392(7) 0.0427(8) 0.0406(8) 0.0008(6) 0.0018(6) -0.0017(6)
C007 0.0372(7) 0.0467(8) 0.0412(8) 0.0040(6) -0.0024(6) 0.0007(6)
C008 0.0393(7) 0.0420(8) 0.0385(7) 0.0039(6) -0.0001(6) -0.0009(6)
C009 0.0447(8) 0.0422(8) 0.0379(7) 0.0054(6) 0.0011(6) 0.0025(6)
C00A 0.0383(7) 0.0451(8) 0.0443(8) 0.0012(6) -0.0005(6) 0.0015(6)
C00B 0.0493(9) 0.0501(9) 0.0400(8) -0.0002(7) -0.0012(7) -0.0062(7)
C00C 0.0497(9) 0.0530(10) 0.0463(9) -0.0009(7) -0.0040(7) 0.0047(7)
C00D 0.0588(10) 0.0502(9) 0.0483(9) -0.0014(7) -0.0081(7) 0.0069(8)
C00E 0.0571(10) 0.0575(10) 0.0442(9) -0.0054(8) 0.0045(7) -0.0079(8)
C00F 0.0432(9) 0.0567(10) 0.0552(10) -0.0006(8) -0.0086(7) 0.0097(7)
C00G 0.0505(9) 0.0652(11) 0.0440(9) 0.0041(8) -0.0081(7) 0.0018(8)
C00H 0.0526(9) 0.0570(10) 0.0499(9) -0.0039(8) -0.0104(7) 0.0048(8)
C00I 0.0505(10) 0.0712(12) 0.0538(10) 0.0048(9) -0.0066(8) 0.0139(9)
C00J 0.0777(13) 0.0680(12) 0.0435(9) -0.0109(9) 0.0018(9) -0.0139(10)
C00K 0.0473(9) 0.0735(13) 0.0643(11) -0.0204(10) -0.0032(8) 0.0125(9)
C00L 0.0752(13) 0.0814(15) 0.0472(10) -0.0032(9) -0.0145(9) -0.0139(11)
C00M 0.0793(13) 0.0545(11) 0.0569(11) -0.0073(9) -0.0053(9) 0.0183(10)
C00N 0.0671(12) 0.0640(12) 0.0605(11) 0.0022(9) -0.0015(9) 0.0276(10)
C00O 0.0628(11) 0.0677(12) 0.0557(10) -0.0121(9) -0.0163(9) 0.0103(9)
C00P 0.0688(13) 0.0828(15) 0.0620(12) -0.0056(11) -0.0237(10) 0.0081(11)
C00Q 0.0635(12) 0.0777(14) 0.0684(13) -0.0289(11) 0.0040(10) 0.0107(10)
C00R 0.0795(15) 0.0950(18) 0.0605(12) -0.0102(12) -0.0267(11) 0.0042(13)

loop_
_atom_type_symbol
_atom_type_description
_atom_type_scat_dispersion_real
_atom_type_scat_dispersion_imag
_atom_type_scat_source
C C 0.0181 0.0091 'International Tables Vol C Tables 4.2.6.8 and 6.1.1.4'
H H 0.0000 0.0000 'International Tables Vol C Tables 4.2.6.8 and 6.1.1.4'
N N 0.0311 0.0180 'International Tables Vol C Tables 4.2.6.8 and 6.1.1.4'

loop_
_geom_angle_atom_site_label_1
_geom_angle_atom_site_label_2
_geom_angle_atom_site_label_3
_geom_angle
C006 N001 C008 119.31(13)
C007 N002 C008 112.14(14)
C007 N003 C00H 124.07(14)
C00F N003 C007 105.60(14)
C00F N003 C00H 130.18(14)
C006 N004 C00B 128.30(14)
C006 N004 C00K 124.18(14)
C00K N004 C00B 107.49(14)
C00F N005 C00A 104.00(14)
N001 C006 N004 117.66(14)
N001 C006 C00A 119.56(14)
N004 C006 C00A 122.78(14)
N002 C007 N003 126.40(15)
N002 C007 C00A 127.30(14)
N003 C007 C00A 106.29(14)
N001 C008 C009 116.94(13)
N002 C008 N001 126.74(14)
N002 C008 C009 116.32(14)
C00C C009 C008 121.89(15)
C00C C009 C00D 118.54(15)
C00D C009 C008 119.55(14)
N005 C00A C006 135.36(15)
N005 C00A C007 109.71(14)
C007 C00A C006 114.94(14)
C00E C00B N004 107.26(15)
C00O C00B N004 131.69(16)
C00O C00B C00E 121.03(17)
C009 C00C H00C 119.8
C00I C00C C009 120.48(17)
C00I C00C H00C 119.8
C009 C00D H00D 119.6
C00M C00D C009 120.70(17)
C00M C00D H00D 119.6
C00B C00E C00Q 107.08(16)
C00J C00E C00B 119.91(19)
C00J C00E C00Q 133.0(2)
N003 C00F H00F 122.8
N005 C00F N003 114.40(14)
N005 C00F H00F 122.8
H00A C00G H00B 108.2
C00H C00G H00A 109.7
C00H C00G H00B 109.7
C00H C00G C00R 109.94(17)
C00R C00G H00A 109.7
C00R C00G H00B 109.7
N003 C00H C00G 113.89(15)
N003 C00H H00E 108.8
N003 C00H H00G 108.8
C00G C00H H00E 108.8
C00G C00H H00G 108.8
H00E C00H H00G 107.7
C00C C00I H00I 119.8
C00N C00I C00C 120.36(17)
C00N C00I H00I 119.8
C00E C00J H00J 120.5
C00L C00J C00E 118.92(19)
C00L C00J H00J 120.5
N004 C00K H00K 125.0
C00Q C00K N004 110.02(18)
C00Q C00K H00K 125.0
C00J C00L H00L 119.5
C00J C00L C00P 120.92(19)
C00P C00L H00L 119.5
C00D C00M H00M 119.9
C00D C00M C00N 120.14(19)
C00N C00M H00M 119.9
C00I C00N C00M 119.76(17)
C00I C00N H00N 120.1
C00M C00N H00N 120.1
C00B C00O H00O 121.2
C00B C00O C00P 117.60(19)
C00P C00O H00O 121.2
C00L C00P C00O 121.6(2)
C00L C00P H00P 119.2
C00O C00P H00P 119.2
C00E C00Q H00Q 125.9
C00K C00Q C00E 108.14(18)
C00K C00Q H00Q 125.9
C00G C00R H00H 109.5
C00G C00R H00R 109.5
C00G C00R H00S 109.5
H00H C00R H00R 109.5
H00H C00R H00S 109.5
H00R C00R H00S 109.5

loop_
_geom_bond_atom_site_label_1
_geom_bond_atom_site_label_2
_geom_bond_distance
N001 C006 1.328(2)
N001 C008 1.348(2)
N002 C007 1.331(2)
N002 C008 1.337(2)
N003 C007 1.370(2)
N003 C00F 1.360(2)
N003 C00H 1.464(2)
N004 C006 1.391(2)
N004 C00B 1.407(2)
N004 C00K 1.391(2)
N005 C00A 1.388(2)
N005 C00F 1.311(2)
C006 C00A 1.404(2)
C007 C00A 1.393(2)
C008 C009 1.486(2)
C009 C00C 1.390(2)
C009 C00D 1.393(2)
C00B C00E 1.400(3)
C00B C00O 1.385(3)
C00C H00C 0.9300
C00C C00I 1.385(3)
C00D H00D 0.9300
C00D C00M 1.378(3)
C00E C00J 1.396(3)
C00E C00Q 1.427(3)
C00F H00F 0.9300
C00G H00A 0.9700
C00G H00B 0.9700
C00G C00H 1.508(2)
C00G C00R 1.518(3)
C00H H00E 0.9700
C00H H00G 0.9700
C00I H00I 0.9300
C00I C00N 1.374(3)
C00J H00J 0.9300
C00J C00L 1.363(3)
C00K H00K 0.9300
C00K C00Q 1.339(3)
C00L H00L 0.9300
C00L C00P 1.383(3)
C00M H00M 0.9300
C00M C00N 1.384(3)
C00N H00N 0.9300
C00O H00O 0.9300
C00O C00P 1.386(3)
C00P H00P 0.9300
C00Q H00Q 0.9300
C00R H00H 0.9600
C00R H00R 0.9600
C00R H00S 0.9600
